data_4110559
loop_
_publ_author_name
'Myung-Han Yoon'
'Antonio Facchetti'
'Charlotte E. Stern'
'Tobin J. Marks'

_publ_section_title
;
 Fluorocarbon-Modified Organic Semiconductors: Molecular Architecture,
 Electronic, and Crystal Structure Tuning of Arene- versus
 Fluoroarene-Thiophene Oligomer Thin-Film Properties
;
_journal_name_full 'Journal of the American Chemical Society'
_journal_page_first 5792
_journal_page_last 5801
_journal_paper_doi 10.1021/ja060016a
_journal_volume 128
_journal_year 2006
_chemical_formula_sum 'C28 H10 F8 S4'
_chemical_formula_weight 626.60
_chemical_name_systematic
; 
 ? 
;
_space_group_IT_number 14
_symmetry_cell_setting monoclinic
_symmetry_space_group_name_Hall '-P 2yn'
_symmetry_space_group_name_H-M 'P 1 21/n 1'
_atom_sites_solution_hydrogens geom
_atom_sites_solution_primary direct
_atom_sites_solution_secondary difmap
_audit_creation_method SHELXL-97
_cell_angle_alpha 90.00
_cell_angle_beta 90.71(3)
_cell_angle_gamma 90.00
_cell_formula_units_Z 2
_cell_length_a 6.258(2)
_cell_length_b 5.0431(14)
_cell_length_c 36.618(11)
_cell_measurement_temperature 153(2)
_cell_volume 1155.6(6)
_computing_cell_refinement 'Bruker SMART'
_computing_data_collection 'Bruker SMART'
_computing_data_reduction 'Bruker SHELXTL'
_computing_molecular_graphics 'Bruker SHELXTL'
_computing_publication_material 'Bruker SHELXTL'
_computing_structure_refinement 'SHELXL-97 (Sheldrick, 1997)'
_computing_structure_solution 'SHELXS-97 (Sheldrick, 1990)'
_diffrn_ambient_temperature 153(2)
_diffrn_measured_fraction_theta_full 0.939
_diffrn_measured_fraction_theta_max 1.939
_diffrn_measurement_device_type 'CCD area detector'
_diffrn_measurement_method 'omega scans'
_diffrn_radiation_monochromator graphite
_diffrn_radiation_source 'fine-focus sealed tube'
_diffrn_radiation_type MoK\a
_diffrn_radiation_wavelength 0.71073
_diffrn_reflns_av_R_equivalents 0.0727
_diffrn_reflns_av_sigmaI/netI 0.0532
_diffrn_reflns_limit_h_max 8
_diffrn_reflns_limit_h_min -8
_diffrn_reflns_limit_k_max 6
_diffrn_reflns_limit_k_min -6
_diffrn_reflns_limit_l_max 47
_diffrn_reflns_limit_l_min -47
_diffrn_reflns_number 10121
_diffrn_reflns_theta_full 28.82
_diffrn_reflns_theta_max 28.82
_diffrn_reflns_theta_min 2.22
_exptl_absorpt_coefficient_mu 0.496
_exptl_absorpt_correction_T_max 0.9784
_exptl_absorpt_correction_T_min 0.8692
_exptl_absorpt_correction_type integration
_exptl_crystal_colour needle
_exptl_crystal_density_diffrn 1.801
_exptl_crystal_description yellow
_exptl_crystal_F_000 628
_exptl_crystal_size_max 0.600
_exptl_crystal_size_mid 0.136
_exptl_crystal_size_min 0.044
_refine_diff_density_max 0.661
_refine_diff_density_min -0.638
_refine_diff_density_rms 0.162
_refine_ls_extinction_method none
_refine_ls_goodness_of_fit_ref 1.293
_refine_ls_hydrogen_treatment constr
_refine_ls_matrix_type full
_refine_ls_number_parameters 181
_refine_ls_number_reflns 2835
_refine_ls_number_restraints 0
_refine_ls_restrained_S_all 1.293
_refine_ls_R_factor_all 0.1028
_refine_ls_R_factor_gt 0.0860
_refine_ls_shift/su_max 0.002
_refine_ls_shift/su_mean 0.000
_refine_ls_structure_factor_coef Fsqd
_refine_ls_weighting_details 'calc w=1/[\s^2^(Fo^2^)+(0.0640P)^2^+11.2768P] where P=(Fo^2^+2Fc^2^)/3'
_refine_ls_weighting_scheme calc
_refine_ls_wR_factor_gt 0.2662
_refine_ls_wR_factor_ref 0.2722
_reflns_number_gt 2225
_reflns_number_total 2835
_reflns_threshold_expression >2sigma(I)
_cod_data_source_file ja060016asi20060102_112113.cif
_cod_data_source_block s61m
_cod_database_code 4110559

loop_
_symmetry_equiv_pos_as_xyz
'x, y, z'
'-x+1/2, y+1/2, -z+1/2'
'-x, -y, -z'
'x-1/2, -y-1/2, z-1/2'

loop_
_atom_site_label
_atom_site_type_symbol
_atom_site_fract_x
_atom_site_fract_y
_atom_site_fract_z
_atom_site_U_iso_or_equiv
_atom_site_adp_type
_atom_site_occupancy
_atom_site_symmetry_multiplicity
_atom_site_calc_flag
_atom_site_refinement_flags
S1 S 0.3719(2) 0.6905(3) 0.03502(4) 0.0224(4) Uani 1 1 d .
S2 S 0.6130(3) -0.3190(4) 0.20786(5) 0.0318(5) Uani 1 1 d .
F1 F 0.8655(6) 0.4529(9) 0.12319(11) 0.0342(10) Uani 1 1 d .
F2 F 0.8002(6) 0.0950(9) 0.17220(11) 0.0311(9) Uani 1 1 d .
F3 F 0.1234(6) -0.0868(9) 0.11873(11) 0.0326(10) Uani 1 1 d .
F4 F 0.1891(6) 0.2713(8) 0.06979(10) 0.0284(9) Uani 1 1 d .
C1 C 0.5384(10) 0.9185(13) 0.01502(17) 0.0236(13) Uani 1 1 d .
C2 C 0.7373(11) 0.9120(14) 0.03115(18) 0.0272(14) Uani 1 1 d .
H2 H 0.8511 1.0249 0.0241 0.033 Uiso 1 1 calc R
C3 C 0.7568(11) 0.7235(15) 0.05901(19) 0.0288(15) Uani 1 1 d .
H3 H 0.8860 0.6940 0.0723 0.035 Uiso 1 1 calc R
C4 C 0.5730(10) 0.5856(13) 0.06543(17) 0.0228(13) Uani 1 1 d .
C5 C 0.5330(10) 0.3830(13) 0.09308(17) 0.0212(12) Uani 1 1 d .
C6 C 0.6802(10) 0.3235(14) 0.12061(17) 0.0233(13) Uani 1 1 d .
C7 C 0.6449(10) 0.1321(13) 0.14696(16) 0.0217(12) Uani 1 1 d .
C8 C 0.4576(10) -0.0190(13) 0.14906(17) 0.0222(13) Uani 1 1 d .
C9 C 0.3103(10) 0.0422(14) 0.12096(17) 0.0234(13) Uani 1 1 d .
C10 C 0.3443(10) 0.2337(13) 0.09501(16) 0.0217(12) Uani 1 1 d .
C11 C 0.4186(10) -0.2192(13) 0.17643(17) 0.0223(12) Uani 1 1 d .
C12 C 0.2311(10) -0.3677(13) 0.18197(16) 0.0223(13) Uani 1 1 d .
H12 H 0.1026 -0.3451 0.1682 0.027 Uiso 1 1 calc R
C13 C 0.2574(12) -0.5553(15) 0.2106(2) 0.0327(16) Uani 1 1 d .
H13 H 0.1479 -0.6750 0.2176 0.039 Uiso 1 1 calc R
C14 C 0.4498(12) -0.5487(15) 0.22695(19) 0.0323(16) Uani 1 1 d .
H14 H 0.4904 -0.6593 0.2469 0.039 Uiso 1 1 calc R

loop_
_atom_site_aniso_label
_atom_site_aniso_U_11
_atom_site_aniso_U_22
_atom_site_aniso_U_33
_atom_site_aniso_U_23
_atom_site_aniso_U_13
_atom_site_aniso_U_12
S1 0.0224(7) 0.0235(8) 0.0213(7) 0.0034(6) -0.0003(5) -0.0021(6)
S2 0.0320(9) 0.0357(10) 0.0276(9) 0.0069(7) -0.0044(7) -0.0015(8)
F1 0.026(2) 0.042(3) 0.034(2) 0.0130(19) -0.0079(16) -0.0143(19)
F2 0.0242(19) 0.039(2) 0.030(2) 0.0059(18) -0.0095(16) -0.0020(17)
F3 0.026(2) 0.039(2) 0.033(2) 0.0078(19) -0.0067(16) -0.0125(18)
F4 0.0242(19) 0.032(2) 0.029(2) 0.0071(17) -0.0083(15) -0.0041(16)
C1 0.025(3) 0.025(3) 0.021(3) 0.000(3) 0.004(2) -0.003(3)
C2 0.026(3) 0.028(3) 0.028(3) 0.006(3) 0.002(3) -0.005(3)
C3 0.024(3) 0.034(4) 0.028(3) 0.002(3) -0.002(3) -0.003(3)
C4 0.020(3) 0.026(3) 0.022(3) 0.001(3) -0.002(2) 0.003(3)
C5 0.020(3) 0.021(3) 0.023(3) -0.001(2) 0.001(2) 0.001(2)
C6 0.021(3) 0.025(3) 0.024(3) -0.001(3) -0.003(2) -0.001(3)
C7 0.022(3) 0.024(3) 0.019(3) -0.002(2) -0.003(2) 0.001(2)
C8 0.022(3) 0.022(3) 0.023(3) -0.001(2) -0.002(2) 0.002(2)
C9 0.018(3) 0.028(3) 0.024(3) 0.000(3) -0.001(2) -0.004(3)
C10 0.021(3) 0.026(3) 0.018(3) -0.002(2) -0.002(2) 0.000(2)
C11 0.025(3) 0.021(3) 0.021(3) -0.002(2) 0.001(2) 0.001(2)
C12 0.027(3) 0.022(3) 0.018(3) 0.006(2) -0.001(2) -0.002(2)
C13 0.036(4) 0.029(4) 0.033(4) 0.001(3) 0.008(3) -0.008(3)
C14 0.044(4) 0.030(4) 0.023(3) 0.006(3) 0.003(3) 0.004(3)

loop_
_atom_type_symbol
_atom_type_description
_atom_type_scat_dispersion_real
_atom_type_scat_dispersion_imag
_atom_type_scat_source
C C 0.0033 0.0016 'International Tables Vol C Tables 4.2.6.8 and 6.1.1.4'
H H 0.0000 0.0000 'International Tables Vol C Tables 4.2.6.8 and 6.1.1.4'
F F 0.0171 0.0103 'International Tables Vol C Tables 4.2.6.8 and 6.1.1.4'
S S 0.1246 0.1234 'International Tables Vol C Tables 4.2.6.8 and 6.1.1.4'

loop_
_geom_angle_atom_site_label_1
_geom_angle_atom_site_label_2
_geom_angle_atom_site_label_3
_geom_angle
_geom_angle_site_symmetry_1
_geom_angle_site_symmetry_3
C1 S1 C4 92.2(3) . .
C14 S2 C11 92.9(3) . .
C2 C1 C1 129.1(8) . 3_675
C2 C1 S1 110.6(5) . .
C1 C1 S1 120.3(6) 3_675 .
C1 C2 C3 113.6(6) . .
C1 C2 H2 123.2 . .
C3 C2 H2 123.2 . .
C4 C3 C2 113.9(6) . .
C4 C3 H3 123.0 . .
C2 C3 H3 123.0 . .
C3 C4 C5 128.8(6) . .
C3 C4 S1 109.7(5) . .
C5 C4 S1 121.6(5) . .
C6 C5 C10 113.5(6) . .
C6 C5 C4 122.4(6) . .
C10 C5 C4 124.1(6) . .
F1 C6 C7 116.0(5) . .
F1 C6 C5 120.9(6) . .
C7 C6 C5 123.1(6) . .
F2 C7 C6 117.1(6) . .
F2 C7 C8 119.0(6) . .
C6 C7 C8 123.9(6) . .
C7 C8 C9 112.4(6) . .
C7 C8 C11 124.5(6) . .
C9 C8 C11 123.1(6) . .
F3 C9 C10 116.2(5) . .
F3 C9 C8 120.1(6) . .
C10 C9 C8 123.7(6) . .
F4 C10 C9 117.2(6) . .
F4 C10 C5 119.4(6) . .
C9 C10 C5 123.4(6) . .
C12 C11 C8 128.3(6) . .
C12 C11 S2 109.2(5) . .
C8 C11 S2 122.6(5) . .
C11 C12 C13 111.8(6) . .
C11 C12 H12 124.1 . .
C13 C12 H12 124.1 . .
C14 C13 C12 114.1(7) . .
C14 C13 H13 122.9 . .
C12 C13 H13 122.9 . .
C13 C14 S2 112.0(6) . .
C13 C14 H14 124.0 . .
S2 C14 H14 124.0 . .

loop_
_geom_bond_atom_site_label_1
_geom_bond_atom_site_label_2
_geom_bond_distance
_geom_bond_site_symmetry_2
S1 C1 1.721(7) .
S1 C4 1.752(6) .
S2 C14 1.701(8) .
S2 C11 1.739(7) .
F1 C6 1.333(7) .
F2 C7 1.346(7) .
F3 C9 1.340(7) .
F4 C10 1.345(7) .
C1 C2 1.371(9) .
C1 C1 1.451(13) 3_675
C2 C3 1.399(10) .
C2 H2 0.9500 .
C3 C4 1.367(9) .
C3 H3 0.9500 .
C4 C5 1.462(9) .
C5 C6 1.390(9) .
C5 C10 1.403(9) .
C6 C7 1.385(9) .
C7 C8 1.401(9) .
C8 C9 1.407(9) .
C8 C11 1.446(9) .
C9 C10 1.373(9) .
C11 C12 1.409(9) .
C12 C13 1.420(9) .
C12 H12 0.9500 .
C13 C14 1.338(11) .
C13 H13 0.9500 .
C14 H14 0.9500 .
